data_8104572
loop_
_publ_author_name
'Lee, See Mun'
'Lo, Kong Mun'
'Tiekink, Edward R. T.'

_publ_section_title
;
 Crystal structure of dimethyl-bis(4-bromophenyl-\kC 1)tin(IV),
 C14H14Br2Sn
;
_journal_issue 6
_journal_name_full 'Zeitschrift f\"ur Kristallographie - New Crystal Structures'
_journal_page_first 1227
_journal_page_last 1229
_journal_paper_doi 10.1515/ncrs-2021-0287
_journal_volume 236
_journal_year 2021
_chemical_formula_moiety 'C14 H14 Br2 Sn'
_chemical_formula_sum 'C14 H14 Br2 Sn'
_chemical_formula_weight 460.76
_space_group_crystal_system monoclinic
_space_group_IT_number 14
_space_group_name_Hall '-P 2ybc'
_space_group_name_H-M_alt 'P 1 21/c 1'
_atom_sites_solution_hydrogens geom
_atom_sites_solution_primary direct
_atom_sites_solution_secondary difmap
_cell_angle_alpha 90
_cell_angle_beta 99.1360(10)
_cell_angle_gamma 90
_cell_formula_units_Z 4
_cell_length_a 12.9848(2)
_cell_length_b 18.9911(2)
_cell_length_c 6.05500(10)
_cell_measurement_reflns_used 11186
_cell_measurement_temperature 100(2)
_cell_measurement_theta_max 76.1380
_cell_measurement_theta_min 4.6620
_cell_volume 1474.19(4)
_computing_cell_refinement 'CrysAlisPro [1]'
_computing_data_collection 'CrysAlisPro [1]'
_computing_data_reduction 'CrysAlisPro [1]'
_computing_molecular_graphics 'ORTEP-3 for Windows [4]'
_computing_publication_material 'SHELXL-2018/3 [3]'
_computing_structure_refinement 'SHELXL-2018/3 [3]'
_computing_structure_solution 'SHELXT 2014/5 [2]'
_diffrn_ambient_environment N~2~
_diffrn_ambient_temperature 100(2)
_diffrn_detector 'CCD plate'
_diffrn_detector_area_resol_mean 5.2558
_diffrn_detector_type AtlasS2
_diffrn_measured_fraction_theta_full 1.000
_diffrn_measured_fraction_theta_max 1.000
_diffrn_measurement_device 'four-circle diffractometer'
_diffrn_measurement_device_type 'XtaLAB Synergy, Dualflex, AtlasS2'
_diffrn_measurement_method '\w scans'
_diffrn_radiation_type CuK\a
_diffrn_radiation_wavelength 1.54184
_diffrn_reflns_av_R_equivalents 0.0359
_diffrn_reflns_av_unetI/netI 0.0198
_diffrn_reflns_Laue_measured_fraction_full 1.000
_diffrn_reflns_Laue_measured_fraction_max 1.000
_diffrn_reflns_limit_h_max 15
_diffrn_reflns_limit_h_min -15
_diffrn_reflns_limit_k_max 18
_diffrn_reflns_limit_k_min -22
_diffrn_reflns_limit_l_max 7
_diffrn_reflns_limit_l_min -7
_diffrn_reflns_number 18097
_diffrn_reflns_point_group_measured_fraction_full 1.000
_diffrn_reflns_point_group_measured_fraction_max 1.000
_diffrn_reflns_theta_full 67.069
_diffrn_reflns_theta_max 67.069
_diffrn_reflns_theta_min 3.447
_exptl_absorpt_coefficient_mu 19.934
_exptl_absorpt_correction_T_max 1.000
_exptl_absorpt_correction_T_min 0.913
_exptl_absorpt_correction_type gaussian
_exptl_absorpt_process_details
;
CrysAlisPro [1]
;
_exptl_crystal_colour colourless
_exptl_crystal_density_diffrn 2.076
_exptl_crystal_description prism
_exptl_crystal_F_000 872
_exptl_crystal_size_max 0.079
_exptl_crystal_size_mid 0.065
_exptl_crystal_size_min 0.044
_refine_diff_density_max 0.708
_refine_diff_density_min -0.393
_refine_diff_density_rms 0.088
_refine_ls_extinction_coef .
_refine_ls_extinction_method none
_refine_ls_goodness_of_fit_ref 1.058
_refine_ls_hydrogen_treatment constr
_refine_ls_matrix_type full
_refine_ls_number_parameters 156
_refine_ls_number_reflns 2634
_refine_ls_number_restraints 0
_refine_ls_restrained_S_all 1.058
_refine_ls_R_factor_all 0.0201
_refine_ls_R_factor_gt 0.0193
_refine_ls_shift/su_max 0.002
_refine_ls_shift/su_mean 0.000
_refine_ls_structure_factor_coef Fsqd
_refine_ls_weighting_details 'w=1/[\s^2^(Fo^2^)+(0.0285P)^2^+0.8771P] where P=(Fo^2^+2Fc^2^)/3'
_refine_ls_weighting_scheme calc
_refine_ls_wR_factor_gt 0.0483
_refine_ls_wR_factor_ref 0.0490
_reflns_Friedel_coverage 0.000
_reflns_Friedel_fraction_full .
_reflns_Friedel_fraction_max .
_reflns_number_gt 2553
_reflns_number_total 2634
_reflns_threshold_expression 'I > 2\s(I)'
_cod_data_source_file suppl_j_ncrs-2021-0287_suppl.cif
_cod_data_source_block shelx
_cod_original_sg_symbol_H-M 'P 21/c'
_cod_database_code 8104572
_shelx_space_group_comment
;
The symmetry employed for this shelxl refinement is uniquely defined
by the following loop, which should always be used as a source of
symmetry information in preference to the above space-group names.
They are only intended as comments.
;
_shelx_estimated_absorpt_t_min 0.302
_shelx_estimated_absorpt_t_max 0.474

loop_
_space_group_symop_operation_xyz
'x, y, z'
'-x, y+1/2, -z+1/2'
'-x, -y, -z'
'x, -y-1/2, z-1/2'

loop_
_atom_site_label
_atom_site_type_symbol
_atom_site_fract_x
_atom_site_fract_y
_atom_site_fract_z
_atom_site_U_iso_or_equiv
_atom_site_adp_type
_atom_site_occupancy
_atom_site_site_symmetry_order
_atom_site_calc_flag
_atom_site_refinement_flags_posn
_atom_site_refinement_flags_adp
_atom_site_refinement_flags_occupancy
_atom_site_disorder_assembly
_atom_site_disorder_group
C1 C 0.2838(2) 0.68751(14) 1.1539(4) 0.0220(5) Uani 1 1 d . . . . .
H1A H 0.266085 0.731926 1.074459 0.033 Uiso 1 1 calc R U . . .
H1B H 0.350087 0.692791 1.255230 0.033 Uiso 1 1 calc R U . . .
H1C H 0.228649 0.675204 1.240375 0.033 Uiso 1 1 calc R U . . .
C2 C 0.3176(2) 0.50108(14) 1.0459(4) 0.0224(6) Uani 1 1 d . . . . .
H2A H 0.389460 0.494796 1.121796 0.034 Uiso 1 1 calc R U . . .
H2B H 0.302950 0.467407 0.922266 0.034 Uiso 1 1 calc R U . . .
H2C H 0.269316 0.492960 1.152390 0.034 Uiso 1 1 calc R U . . .
C3 C 0.1665(2) 0.60827(13) 0.6553(4) 0.0184(5) Uani 1 1 d . . . . .
C4 C 0.1014(2) 0.66750(14) 0.6205(4) 0.0198(5) Uani 1 1 d . . . . .
H4 H 0.111032 0.704779 0.726430 0.024 Uiso 1 1 calc R U . . .
C5 C 0.0234(2) 0.67328(14) 0.4358(4) 0.0202(5) Uani 1 1 d . . . . .
H5 H -0.019947 0.713827 0.415086 0.024 Uiso 1 1 calc R U . . .
C6 C 0.0100(2) 0.61841(15) 0.2822(5) 0.0212(5) Uani 1 1 d . . . . .
C7 C 0.0699(2) 0.55801(15) 0.3137(5) 0.0238(6) Uani 1 1 d . . . . .
H7 H 0.058335 0.520313 0.209580 0.029 Uiso 1 1 calc R U . . .
C8 C 0.1474(2) 0.55325(14) 0.5004(4) 0.0218(5) Uani 1 1 d . . . . .
H8 H 0.188339 0.511650 0.523196 0.026 Uiso 1 1 calc R U . . .
C9 C 0.4346(2) 0.62597(13) 0.7692(4) 0.0181(5) Uani 1 1 d . . . . .
C10 C 0.4484(2) 0.59212(15) 0.5693(4) 0.0209(5) Uani 1 1 d . . . . .
H10 H 0.394178 0.562922 0.495495 0.025 Uiso 1 1 calc R U . . .
C11 C 0.5388(2) 0.60013(14) 0.4767(4) 0.0212(6) Uani 1 1 d . . . . .
H11 H 0.546345 0.577355 0.340460 0.025 Uiso 1 1 calc R U . . .
C12 C 0.6178(2) 0.64204(14) 0.5872(4) 0.0193(5) Uani 1 1 d . . . . .
C13 C 0.6081(2) 0.67698(14) 0.7842(5) 0.0225(6) Uani 1 1 d . . . . .
H13 H 0.662918 0.705789 0.857312 0.027 Uiso 1 1 calc R U . . .
C14 C 0.5159(2) 0.66877(14) 0.8719(4) 0.0208(5) Uani 1 1 d . . . . .
H14 H 0.508060 0.692980 1.005534 0.025 Uiso 1 1 calc R U . . .
Br1 Br -0.09056(2) 0.62811(2) 0.01873(5) 0.02498(8) Uani 1 1 d . . . . .
Br2 Br 0.74478(2) 0.64959(2) 0.46927(5) 0.02530(9) Uani 1 1 d . . . . .
Sn Sn 0.29792(2) 0.60609(2) 0.91768(3) 0.01673(7) Uani 1 1 d . . . . .

loop_
_atom_site_aniso_label
_atom_site_aniso_U_11
_atom_site_aniso_U_22
_atom_site_aniso_U_33
_atom_site_aniso_U_23
_atom_site_aniso_U_13
_atom_site_aniso_U_12
C1 0.0275(14) 0.0171(12) 0.0218(12) -0.0002(11) 0.0058(11) 0.0019(11)
C2 0.0270(14) 0.0158(12) 0.0246(13) 0.0018(11) 0.0047(11) 0.0003(10)
C3 0.0173(13) 0.0185(13) 0.0213(13) 0.0015(10) 0.0089(10) -0.0019(10)
C4 0.0178(12) 0.0187(12) 0.0246(13) -0.0028(11) 0.0082(10) -0.0019(10)
C5 0.0188(13) 0.0171(13) 0.0264(13) 0.0008(11) 0.0088(11) 0.0012(10)
C6 0.0151(12) 0.0248(13) 0.0233(13) 0.0001(11) 0.0021(10) -0.0042(10)
C7 0.0230(13) 0.0197(13) 0.0291(14) -0.0056(12) 0.0056(11) -0.0004(11)
C8 0.0230(13) 0.0175(13) 0.0253(13) -0.0008(11) 0.0046(11) 0.0008(10)
C9 0.0176(12) 0.0161(12) 0.0210(13) 0.0037(10) 0.0039(10) 0.0023(10)
C10 0.0200(13) 0.0232(13) 0.0188(12) -0.0010(11) 0.0008(10) 0.0000(11)
C11 0.0229(14) 0.0231(14) 0.0179(13) -0.0003(10) 0.0038(11) 0.0027(10)
C12 0.0198(13) 0.0153(12) 0.0243(13) 0.0060(10) 0.0077(11) 0.0030(10)
C13 0.0227(13) 0.0163(12) 0.0281(14) -0.0017(11) 0.0029(11) -0.0034(10)
C14 0.0238(13) 0.0173(12) 0.0221(12) -0.0042(11) 0.0061(10) 0.0003(10)
Br1 0.01882(15) 0.02919(16) 0.02601(15) 0.00017(12) 0.00071(11) -0.00163(11)
Br2 0.02163(15) 0.02179(15) 0.03504(17) 0.00410(12) 0.01236(12) 0.00235(10)
Sn 0.01757(10) 0.01505(10) 0.01809(10) -0.00021(6) 0.00442(7) -0.00005(6)

loop_
_atom_type_symbol
_atom_type_description
_atom_type_scat_dispersion_real
_atom_type_scat_dispersion_imag
_atom_type_scat_source
C C 0.0181 0.0091 'International Tables Vol C Tables 4.2.6.8 and 6.1.1.4'
H H 0.0000 0.0000 'International Tables Vol C Tables 4.2.6.8 and 6.1.1.4'
Br Br -0.6763 1.2805 'International Tables Vol C Tables 4.2.6.8 and 6.1.1.4'
Sn Sn 0.0259 5.4591 'International Tables Vol C Tables 4.2.6.8 and 6.1.1.4'

loop_
_geom_angle_atom_site_label_1
_geom_angle_atom_site_label_2
_geom_angle_atom_site_label_3
_geom_angle
_geom_angle_site_symmetry_1
_geom_angle_site_symmetry_3
Sn C1 H1A 109.5 . .
Sn C1 H1B 109.5 . .
H1A C1 H1B 109.5 . .
Sn C1 H1C 109.5 . .
H1A C1 H1C 109.5 . .
H1B C1 H1C 109.5 . .
Sn C2 H2A 109.5 . .
Sn C2 H2B 109.5 . .
H2A C2 H2B 109.5 . .
Sn C2 H2C 109.5 . .
H2A C2 H2C 109.5 . .
H2B C2 H2C 109.5 . .
C8 C3 C4 117.4(2) . .
C8 C3 Sn 121.25(19) . .
C4 C3 Sn 121.15(19) . .
C5 C4 C3 122.0(2) . .
C5 C4 H4 119.0 . .
C3 C4 H4 119.0 . .
C6 C5 C4 118.5(2) . .
C6 C5 H5 120.8 . .
C4 C5 H5 120.8 . .
C5 C6 C7 121.5(3) . .
C5 C6 Br1 119.0(2) . .
C7 C6 Br1 119.5(2) . .
C6 C7 C8 119.0(2) . .
C6 C7 H7 120.5 . .
C8 C7 H7 120.5 . .
C7 C8 C3 121.6(3) . .
C7 C8 H8 119.2 . .
C3 C8 H8 119.2 . .
C14 C9 C10 117.3(2) . .
C14 C9 Sn 122.15(19) . .
C10 C9 Sn 120.43(19) . .
C11 C10 C9 121.9(2) . .
C11 C10 H10 119.0 . .
C9 C10 H10 119.0 . .
C12 C11 C10 118.5(2) . .
C12 C11 H11 120.7 . .
C10 C11 H11 120.7 . .
C11 C12 C13 122.0(2) . .
C11 C12 Br2 118.8(2) . .
C13 C12 Br2 119.2(2) . .
C12 C13 C14 118.3(2) . .
C12 C13 H13 120.8 . .
C14 C13 H13 120.8 . .
C9 C14 C13 121.9(2) . .
C9 C14 H14 119.0 . .
C13 C14 H14 119.0 . .
C1 Sn C2 116.74(10) . .
C1 Sn C3 109.90(10) . .
C2 Sn C3 108.82(10) . .
C1 Sn C9 108.55(10) . .
C2 Sn C9 104.88(10) . .
C3 Sn C9 107.49(10) . .

loop_
_geom_bond_atom_site_label_1
_geom_bond_atom_site_label_2
_geom_bond_distance
_geom_bond_site_symmetry_2
C1 Sn 2.134(3) .
C1 H1A 0.9800 .
C1 H1B 0.9800 .
C1 H1C 0.9800 .
C2 Sn 2.141(3) .
C2 H2A 0.9800 .
C2 H2B 0.9800 .
C2 H2C 0.9800 .
C3 C8 1.400(4) .
C3 C4 1.402(4) .
C3 Sn 2.139(3) .
C4 C5 1.389(4) .
C4 H4 0.9500 .
C5 C6 1.389(4) .
C5 H5 0.9500 .
C6 C7 1.382(4) .
C6 Br1 1.904(3) .
C7 C8 1.392(4) .
C7 H7 0.9500 .
C8 H8 0.9500 .
C9 C14 1.397(4) .
C9 C10 1.407(4) .
C9 Sn 2.147(3) .
C10 C11 1.388(4) .
C10 H10 0.9500 .
C11 C12 1.384(4) .
C11 H11 0.9500 .
C12 C13 1.388(4) .
C12 Br2 1.904(3) .
C13 C14 1.393(4) .
C13 H13 0.9500 .
C14 H14 0.9500 .

loop_
_geom_torsion_atom_site_label_1
_geom_torsion_atom_site_label_2
_geom_torsion_atom_site_label_3
_geom_torsion_atom_site_label_4
_geom_torsion
_geom_torsion_site_symmetry_1
_geom_torsion_site_symmetry_2
_geom_torsion_site_symmetry_3
_geom_torsion_site_symmetry_4
C8 C3 C4 C5 -2.4(4) . . . .
Sn C3 C4 C5 172.28(19) . . . .
C3 C4 C5 C6 0.0(4) . . . .
C4 C5 C6 C7 2.3(4) . . . .
C4 C5 C6 Br1 -176.03(19) . . . .
C5 C6 C7 C8 -2.0(4) . . . .
Br1 C6 C7 C8 176.2(2) . . . .
C6 C7 C8 C3 -0.5(4) . . . .
C4 C3 C8 C7 2.7(4) . . . .
Sn C3 C8 C7 -172.0(2) . . . .
C14 C9 C10 C11 0.4(4) . . . .
Sn C9 C10 C11 -175.7(2) . . . .
C9 C10 C11 C12 0.8(4) . . . .
C10 C11 C12 C13 -1.2(4) . . . .
C10 C11 C12 Br2 176.9(2) . . . .
C11 C12 C13 C14 0.4(4) . . . .
Br2 C12 C13 C14 -177.8(2) . . . .
C10 C9 C14 C13 -1.2(4) . . . .
Sn C9 C14 C13 174.7(2) . . . .
C12 C13 C14 C9 0.9(4) . . . .
